data_7036282
loop_
_publ_author_name
'Zhao, Yanxia'
'Wang, Zeyi'
'Jing, Xiaojing'
'Dong, Qingsong'
'Gong, Shida'
'Li, Qian-Shu'
'Zhang, Juan'
'Wu, Biao'
'Yang, Xiao-Juan'

_publ_section_title
;
 \a-Diimine nickel complexes of ethylene and related alkenes.
;
_journal_issue 37
_journal_name_full 'Dalton transactions (Cambridge, England : 2003)'
_journal_page_first 16228
_journal_page_last 16232
_journal_paper_doi 10.1039/c5dt02333e
_journal_volume 44
_journal_year 2015
_chemical_formula_sum 'C44 H54 N2 Ni'
_chemical_formula_weight 669.60
_chemical_name_systematic
; 
 ? 
;
_chemical_properties_physical 'Air-sensitive, Moisture-sensitive, Photo-sensitive'
_space_group_IT_number 14
_symmetry_cell_setting monoclinic
_symmetry_space_group_name_Hall '-P 2ybc'
_symmetry_space_group_name_H-M 'P 1 21/c 1'
_atom_sites_solution_hydrogens geom
_atom_sites_solution_primary direct
_atom_sites_solution_secondary difmap
_audit_creation_method SHELXL-97
_audit_update_record
;
2015-04-17 deposited with the CCDC.
2015-08-17 downloaded from the CCDC.
;
_cell_angle_alpha 90.00
_cell_angle_beta 92.609(3)
_cell_angle_gamma 90.00
_cell_formula_units_Z 4
_cell_length_a 19.995(4)
_cell_length_b 9.4506(17)
_cell_length_c 20.667(4)
_cell_measurement_temperature 296(2)
_cell_volume 3901.3(13)
_computing_cell_refinement 'Bruker SMART'
_computing_data_collection 'Bruker SMART APEX II'
_computing_data_reduction 'Bruker SAINT'
_computing_molecular_graphics SHELXTL
_computing_publication_material SHELXTL
_computing_structure_refinement 'SHELXL-97 (Sheldrick, 2008)'
_computing_structure_solution 'SHELXS-97 (Sheldrick, 2008)'
_diffrn_ambient_temperature 296(2)
_diffrn_measured_fraction_theta_full 0.994
_diffrn_measured_fraction_theta_max 0.994
_diffrn_measurement_device_type 'Bruker APEX II area detector'
_diffrn_measurement_method '\w scan'
_diffrn_radiation_monochromator graphite
_diffrn_radiation_source 'fine-focus sealed tube'
_diffrn_radiation_type MoK\a
_diffrn_radiation_wavelength 0.71073
_diffrn_reflns_av_R_equivalents 0.0658
_diffrn_reflns_av_sigmaI/netI 0.0778
_diffrn_reflns_limit_h_max 23
_diffrn_reflns_limit_h_min -21
_diffrn_reflns_limit_k_max 11
_diffrn_reflns_limit_k_min -10
_diffrn_reflns_limit_l_max 24
_diffrn_reflns_limit_l_min -24
_diffrn_reflns_number 18490
_diffrn_reflns_theta_full 25.00
_diffrn_reflns_theta_max 25.00
_diffrn_reflns_theta_min 1.97
_exptl_absorpt_coefficient_mu 0.528
_exptl_absorpt_correction_T_max 0.9018
_exptl_absorpt_correction_T_min 0.8793
_exptl_absorpt_correction_type multi-scan
_exptl_crystal_colour black
_exptl_crystal_density_diffrn 1.140
_exptl_crystal_density_method 'not measured'
_exptl_crystal_description block
_exptl_crystal_F_000 1440
_exptl_crystal_size_max 0.25
_exptl_crystal_size_mid 0.25
_exptl_crystal_size_min 0.20
_refine_diff_density_max 0.624
_refine_diff_density_min -0.629
_refine_diff_density_rms 0.089
_refine_ls_extinction_method none
_refine_ls_goodness_of_fit_ref 1.086
_refine_ls_hydrogen_treatment constr
_refine_ls_matrix_type full
_refine_ls_number_parameters 434
_refine_ls_number_reflns 6839
_refine_ls_number_restraints 0
_refine_ls_restrained_S_all 1.086
_refine_ls_R_factor_all 0.1017
_refine_ls_R_factor_gt 0.0570
_refine_ls_shift/su_max 0.001
_refine_ls_shift/su_mean 0.000
_refine_ls_structure_factor_coef Fsqd
_refine_ls_weighting_details 'calc w=1/[\s^2^(Fo^2^)+(0.0677P)^2^+6.0000P] where P=(Fo^2^+2Fc^2^)/3'
_refine_ls_weighting_scheme calc
_refine_ls_wR_factor_gt 0.1451
_refine_ls_wR_factor_ref 0.1842
_reflns_number_gt 4434
_reflns_number_total 6839
_reflns_threshold_expression >2sigma(I)
_cod_data_source_file c5dt02333e2.cif
_cod_data_source_block 6
_cod_depositor_comments
;
The following automatic conversions were performed:

'_symmetry_cell_setting' value 'Monoclinic' changed to 'monoclinic'
according to
/usr/data/users/saulius/crontab/automatic-downloads/rss-feeds/RSC/lib/dictionaries/cif_core.dic
dictionary named 'cif_core.dic' version 2.4.2 from 2011-04-26.

'_exptl_absorpt_correction_type' value 'Multi-scan' changed to
'multi-scan' according to
/usr/data/users/saulius/crontab/automatic-downloads/rss-feeds/RSC/lib/dictionaries/cif_core.dic
dictionary named 'cif_core.dic' version 2.4.2 from 2011-04-26.

Automatic conversion script
Id: cif_fix_values 3271 2015-04-21 07:52:19Z andrius 

 Adding full bibliography for 7036278--7036282.cif.
;
_cod_original_cell_volume 3901.3(12)
_cod_original_sg_symbol_H-M 'P2(1)/c  '
_cod_database_code 7036282

loop_
_symmetry_equiv_pos_as_xyz
'x, y, z'
'-x, y+1/2, -z+1/2'
'-x, -y, -z'
'x, -y-1/2, z-1/2'

loop_
_atom_site_label
_atom_site_type_symbol
_atom_site_fract_x
_atom_site_fract_y
_atom_site_fract_z
_atom_site_U_iso_or_equiv
_atom_site_adp_type
_atom_site_occupancy
_atom_site_symmetry_multiplicity
_atom_site_calc_flag
_atom_site_refinement_flags
Ni1 Ni 0.27007(3) 0.32595(6) 0.77642(3) 0.03190(19) Uani 1 1 d .
N1 N 0.32269(16) 0.1573(4) 0.79509(16) 0.0287(8) Uani 1 1 d .
N2 N 0.20145(16) 0.1833(4) 0.76015(16) 0.0334(8) Uani 1 1 d .
C1 C 0.2913(2) 0.0388(5) 0.7884(2) 0.0329(10) Uani 1 1 d .
C2 C 0.2196(2) 0.0554(5) 0.7699(2) 0.0352(10) Uani 1 1 d .
C3 C 0.3226(3) -0.1052(5) 0.7957(3) 0.0534(14) Uani 1 1 d .
H3A H 0.3697 -0.0954 0.8057 0.080 Uiso 1 1 calc R
H3B H 0.3158 -0.1569 0.7559 0.080 Uiso 1 1 calc R
H3C H 0.3023 -0.1554 0.8300 0.080 Uiso 1 1 calc R
C4 C 0.1746(3) -0.0715(5) 0.7660(3) 0.0534(14) Uani 1 1 d .
H4A H 0.1295 -0.0417 0.7556 0.080 Uiso 1 1 calc R
H4B H 0.1764 -0.1196 0.8070 0.080 Uiso 1 1 calc R
H4C H 0.1891 -0.1343 0.7330 0.080 Uiso 1 1 calc R
C5 C 0.3931(2) 0.1662(4) 0.8132(2) 0.0315(9) Uani 1 1 d .
C6 C 0.4361(2) 0.2100(4) 0.7661(2) 0.0350(10) Uani 1 1 d .
C7 C 0.5033(2) 0.2318(5) 0.7852(3) 0.0513(13) Uani 1 1 d .
H7 H 0.5335 0.2593 0.7547 0.062 Uiso 1 1 calc R
C8 C 0.5252(3) 0.2133(6) 0.8485(3) 0.0570(15) Uani 1 1 d .
H8 H 0.5699 0.2298 0.8606 0.068 Uiso 1 1 calc R
C9 C 0.4819(2) 0.1706(6) 0.8940(2) 0.0502(13) Uani 1 1 d .
H9 H 0.4976 0.1596 0.9368 0.060 Uiso 1 1 calc R
C10 C 0.4147(2) 0.1433(5) 0.8777(2) 0.0382(11) Uani 1 1 d .
C11 C 0.4105(3) 0.2332(5) 0.6962(2) 0.0457(12) Uani 1 1 d .
H11 H 0.3664 0.2775 0.6981 0.055 Uiso 1 1 calc R
C12 C 0.4533(4) 0.3336(7) 0.6588(3) 0.0791(19) Uani 1 1 d .
H12A H 0.4617 0.4178 0.6839 0.119 Uiso 1 1 calc R
H12B H 0.4304 0.3581 0.6185 0.119 Uiso 1 1 calc R
H12C H 0.4951 0.2888 0.6503 0.119 Uiso 1 1 calc R
C13 C 0.4000(3) 0.0941(6) 0.6595(3) 0.0665(16) Uani 1 1 d .
H13A H 0.3813 0.1132 0.6168 0.100 Uiso 1 1 calc R
H13B H 0.3699 0.0349 0.6823 0.100 Uiso 1 1 calc R
H13C H 0.4422 0.0467 0.6564 0.100 Uiso 1 1 calc R
C14 C 0.3677(3) 0.0979(6) 0.9288(2) 0.0482(13) Uani 1 1 d .
H14 H 0.3270 0.0613 0.9065 0.058 Uiso 1 1 calc R
C15 C 0.3963(4) -0.0190(8) 0.9717(3) 0.093(2) Uani 1 1 d .
H15A H 0.4172 -0.0887 0.9456 0.140 Uiso 1 1 calc R
H15B H 0.3609 -0.0624 0.9946 0.140 Uiso 1 1 calc R
H15C H 0.4289 0.0199 1.0023 0.140 Uiso 1 1 calc R
C16 C 0.3478(5) 0.2181(8) 0.9700(4) 0.133(4) Uani 1 1 d .
H16A H 0.3872 0.2655 0.9873 0.199 Uiso 1 1 calc R
H16B H 0.3224 0.1832 1.0050 0.199 Uiso 1 1 calc R
H16C H 0.3210 0.2834 0.9444 0.199 Uiso 1 1 calc R
C17 C 0.1340(2) 0.2222(5) 0.7386(2) 0.0351(11) Uani 1 1 d .
C18 C 0.0948(2) 0.2927(6) 0.7826(2) 0.0446(12) Uani 1 1 d .
C19 C 0.0321(3) 0.3388(8) 0.7597(3) 0.076(2) Uani 1 1 d .
H19 H 0.0045 0.3863 0.7876 0.091 Uiso 1 1 calc R
C20 C 0.0101(3) 0.3152(9) 0.6965(3) 0.092(3) Uani 1 1 d .
H20 H -0.0316 0.3488 0.6820 0.110 Uiso 1 1 calc R
C21 C 0.0483(3) 0.2442(7) 0.6557(3) 0.0648(16) Uani 1 1 d .
H21 H 0.0318 0.2277 0.6136 0.078 Uiso 1 1 calc R
C22 C 0.1121(2) 0.1942(6) 0.6743(2) 0.0468(13) Uani 1 1 d .
C23 C 0.1207(2) 0.3210(6) 0.8518(2) 0.0511(13) Uani 1 1 d .
H23 H 0.1690 0.3374 0.8498 0.061 Uiso 1 1 calc R
C24 C 0.1126(4) 0.1884(7) 0.8935(3) 0.081(2) Uani 1 1 d .
H24A H 0.1378 0.1997 0.9338 0.122 Uiso 1 1 calc R
H24B H 0.1289 0.1074 0.8710 0.122 Uiso 1 1 calc R
H24C H 0.0662 0.1752 0.9016 0.122 Uiso 1 1 calc R
C25 C 0.0918(3) 0.4526(8) 0.8823(3) 0.087(2) Uani 1 1 d .
H25A H 0.0453 0.4377 0.8894 0.131 Uiso 1 1 calc R
H25B H 0.0967 0.5318 0.8538 0.131 Uiso 1 1 calc R
H25C H 0.1154 0.4713 0.9229 0.131 Uiso 1 1 calc R
C26 C 0.1555(3) 0.1212(5) 0.6263(2) 0.0468(13) Uani 1 1 d .
H26 H 0.1900 0.0680 0.6512 0.056 Uiso 1 1 calc R
C27 C 0.1904(4) 0.2279(9) 0.5864(4) 0.112(3) Uani 1 1 d .
H27A H 0.1579 0.2876 0.5645 0.169 Uiso 1 1 calc R
H27B H 0.2163 0.1801 0.5551 0.169 Uiso 1 1 calc R
H27C H 0.2195 0.2846 0.6141 0.169 Uiso 1 1 calc R
C28 C 0.1174(4) 0.0171(8) 0.5828(3) 0.097(2) Uani 1 1 d .
H28A H 0.0830 0.0662 0.5579 0.146 Uiso 1 1 calc R
H28B H 0.0974 -0.0541 0.6088 0.146 Uiso 1 1 calc R
H28C H 0.1476 -0.0268 0.5541 0.146 Uiso 1 1 calc R
C29 C 0.3835(4) 0.5938(6) 0.9847(3) 0.0688(18) Uani 1 1 d .
H29 H 0.3996 0.6126 1.0267 0.083 Uiso 1 1 calc R
C30 C 0.4265(3) 0.5638(7) 0.9372(3) 0.0662(16) Uani 1 1 d .
H30 H 0.4722 0.5606 0.9473 0.079 Uiso 1 1 calc R
C31 C 0.4033(3) 0.5384(6) 0.8748(3) 0.0536(14) Uani 1 1 d .
H31 H 0.4338 0.5199 0.8433 0.064 Uiso 1 1 calc R
C32 C 0.3350(2) 0.5395(4) 0.8574(2) 0.0391(11) Uani 1 1 d .
C33 C 0.2913(3) 0.5704(5) 0.9063(3) 0.0537(14) Uani 1 1 d .
H33 H 0.2454 0.5741 0.8965 0.064 Uiso 1 1 calc R
C34 C 0.3153(3) 0.5958(6) 0.9692(3) 0.0604(15) Uani 1 1 d .
H34 H 0.2854 0.6144 1.0013 0.073 Uiso 1 1 calc R
C35 C 0.3133(2) 0.5114(4) 0.7889(2) 0.0377(11) Uani 1 1 d .
H35 H 0.3475 0.5324 0.7578 0.045 Uiso 1 1 calc R
C36 C 0.2459(2) 0.5272(5) 0.7634(2) 0.0406(12) Uani 1 1 d .
H36 H 0.2138 0.5661 0.7932 0.049 Uiso 1 1 calc R
C37 C 0.2307(2) 0.5520(4) 0.6948(2) 0.0409(11) Uani 1 1 d .
H37 H 0.2662 0.5468 0.6674 0.049 Uiso 1 1 calc R
C38 C 0.1704(3) 0.5815(5) 0.6674(2) 0.0490(13) Uani 1 1 d .
H38 H 0.1352 0.5860 0.6953 0.059 Uiso 1 1 calc R
C39 C 0.1532(3) 0.6076(5) 0.5990(3) 0.0519(14) Uani 1 1 d .
C40 C 0.1994(3) 0.6176(6) 0.5518(3) 0.0684(17) Uani 1 1 d .
H40 H 0.2446 0.6077 0.5634 0.082 Uiso 1 1 calc R
C41 C 0.1802(4) 0.6420(7) 0.4876(3) 0.080(2) Uani 1 1 d .
H41 H 0.2125 0.6470 0.4567 0.096 Uiso 1 1 calc R
C42 C 0.1144(4) 0.6589(8) 0.4693(3) 0.091(2) Uani 1 1 d .
H42 H 0.1019 0.6789 0.4264 0.109 Uiso 1 1 calc R
C43 C 0.0669(4) 0.6463(8) 0.5143(3) 0.086(2) Uani 1 1 d .
H43 H 0.0218 0.6538 0.5017 0.103 Uiso 1 1 calc R
C44 C 0.0859(3) 0.6221(7) 0.5791(3) 0.078(2) Uani 1 1 d .
H44 H 0.0532 0.6156 0.6095 0.093 Uiso 1 1 calc R

loop_
_atom_site_aniso_label
_atom_site_aniso_U_11
_atom_site_aniso_U_22
_atom_site_aniso_U_33
_atom_site_aniso_U_23
_atom_site_aniso_U_13
_atom_site_aniso_U_12
Ni1 0.0316(3) 0.0237(3) 0.0395(3) 0.0011(3) -0.0075(2) 0.0028(3)
N1 0.0276(18) 0.030(2) 0.0289(18) -0.0019(15) 0.0000(14) 0.0066(16)
N2 0.0264(18) 0.043(2) 0.0303(19) 0.0008(17) -0.0004(15) 0.0005(18)
C1 0.035(2) 0.030(3) 0.033(2) 0.0039(19) 0.0030(19) 0.000(2)
C2 0.036(2) 0.031(3) 0.038(3) -0.001(2) 0.000(2) 0.000(2)
C3 0.050(3) 0.030(3) 0.080(4) 0.008(3) -0.003(3) 0.002(2)
C4 0.048(3) 0.044(3) 0.067(3) 0.010(3) -0.004(3) -0.012(3)
C5 0.028(2) 0.024(2) 0.042(2) 0.001(2) -0.0037(18) 0.0018(19)
C6 0.036(2) 0.026(2) 0.043(3) -0.0023(19) 0.004(2) 0.0033(19)
C7 0.038(3) 0.045(3) 0.072(4) 0.003(3) 0.006(3) -0.004(2)
C8 0.030(3) 0.053(3) 0.087(4) -0.004(3) -0.010(3) -0.001(2)
C9 0.045(3) 0.055(3) 0.049(3) -0.001(3) -0.016(2) 0.007(3)
C10 0.038(3) 0.035(3) 0.042(3) 0.005(2) -0.006(2) 0.006(2)
C11 0.054(3) 0.042(3) 0.041(3) 0.003(2) 0.007(2) 0.004(2)
C12 0.117(5) 0.056(4) 0.065(4) 0.017(3) 0.014(4) -0.021(4)
C13 0.075(4) 0.065(4) 0.059(4) -0.014(3) -0.001(3) 0.000(3)
C14 0.054(3) 0.054(3) 0.036(3) 0.006(2) -0.005(2) 0.011(3)
C15 0.097(5) 0.088(5) 0.094(5) 0.049(4) 0.005(4) 0.026(4)
C16 0.222(10) 0.064(5) 0.122(7) 0.016(4) 0.121(7) 0.035(6)
C17 0.024(2) 0.047(3) 0.035(2) -0.002(2) 0.0011(19) 0.000(2)
C18 0.033(3) 0.066(4) 0.035(3) -0.004(2) 0.003(2) 0.005(2)
C19 0.041(3) 0.130(6) 0.057(4) -0.018(4) 0.000(3) 0.031(4)
C20 0.046(3) 0.149(7) 0.078(4) -0.033(5) -0.031(3) 0.047(4)
C21 0.049(3) 0.090(5) 0.053(3) -0.005(3) -0.019(3) 0.009(3)
C22 0.036(3) 0.067(4) 0.037(3) -0.006(2) -0.009(2) 0.001(3)
C23 0.040(3) 0.071(4) 0.043(3) -0.007(3) 0.001(2) 0.000(3)
C24 0.100(5) 0.095(5) 0.050(4) 0.011(4) 0.009(3) -0.014(4)
C25 0.086(5) 0.109(6) 0.066(4) -0.036(4) -0.001(4) 0.030(4)
C26 0.052(3) 0.052(3) 0.036(3) -0.003(2) -0.003(2) -0.002(3)
C27 0.150(7) 0.095(6) 0.099(6) -0.019(4) 0.086(6) -0.028(5)
C28 0.098(5) 0.095(6) 0.099(5) -0.052(4) 0.002(4) -0.013(4)
C29 0.103(5) 0.048(4) 0.052(4) -0.004(3) -0.026(4) -0.004(3)
C30 0.062(4) 0.078(4) 0.057(4) -0.001(3) -0.018(3) -0.006(3)
C31 0.052(3) 0.051(3) 0.056(3) 0.004(3) -0.012(3) -0.007(3)
C32 0.048(3) 0.020(2) 0.049(3) -0.004(2) -0.006(2) 0.004(2)
C33 0.059(3) 0.041(3) 0.060(4) -0.002(3) -0.013(3) 0.005(3)
C34 0.089(5) 0.045(3) 0.048(3) -0.004(3) 0.009(3) 0.006(3)
C35 0.041(3) 0.025(2) 0.047(3) -0.001(2) -0.003(2) 0.000(2)
C36 0.050(3) 0.023(2) 0.048(3) -0.002(2) -0.010(2) 0.011(2)
C37 0.053(3) 0.022(2) 0.048(3) 0.003(2) -0.002(2) 0.001(2)
C38 0.052(3) 0.044(3) 0.051(3) 0.014(2) -0.006(3) 0.004(2)
C39 0.063(4) 0.039(3) 0.052(3) 0.006(2) -0.011(3) 0.007(3)
C40 0.069(4) 0.068(4) 0.066(4) 0.017(3) -0.016(3) -0.012(3)
C41 0.098(5) 0.093(5) 0.049(4) 0.008(3) -0.001(4) -0.012(4)
C42 0.119(6) 0.092(5) 0.057(4) 0.015(4) -0.040(4) -0.018(5)
C43 0.081(5) 0.099(6) 0.074(5) 0.012(4) -0.036(4) 0.004(4)
C44 0.069(4) 0.095(5) 0.067(4) 0.013(4) -0.023(3) 0.009(4)

loop_
_atom_type_symbol
_atom_type_description
_atom_type_scat_dispersion_real
_atom_type_scat_dispersion_imag
_atom_type_scat_source
C C 0.0033 0.0016 'International Tables Vol C Tables 4.2.6.8 and 6.1.1.4'
H H 0.0000 0.0000 'International Tables Vol C Tables 4.2.6.8 and 6.1.1.4'
N N 0.0061 0.0033 'International Tables Vol C Tables 4.2.6.8 and 6.1.1.4'
Ni Ni 0.3393 1.1124 'International Tables Vol C Tables 4.2.6.8 and 6.1.1.4'

loop_
_geom_angle_atom_site_label_1
_geom_angle_atom_site_label_2
_geom_angle_atom_site_label_3
_geom_angle
N1 Ni1 N2 80.60(15)
N1 Ni1 C35 118.35(16)
N2 Ni1 C35 160.85(17)
N1 Ni1 C36 160.87(17)
N2 Ni1 C36 118.50(17)
C35 Ni1 C36 42.65(18)
C1 N1 C5 122.9(3)
C1 N1 Ni1 115.9(3)
C5 N1 Ni1 121.2(3)
C2 N2 C17 122.9(4)
C2 N2 Ni1 115.9(3)
C17 N2 Ni1 121.2(3)
N1 C1 C2 113.5(4)
N1 C1 C3 125.4(4)
C2 C1 C3 121.1(4)
N2 C2 C1 114.1(4)
N2 C2 C4 125.7(4)
C1 C2 C4 120.2(4)
C1 C3 H3A 109.5
C1 C3 H3B 109.5
H3A C3 H3B 109.5
C1 C3 H3C 109.5
H3A C3 H3C 109.5
H3B C3 H3C 109.5
C2 C4 H4A 109.5
C2 C4 H4B 109.5
H4A C4 H4B 109.5
C2 C4 H4C 109.5
H4A C4 H4C 109.5
H4B C4 H4C 109.5
C6 C5 C10 122.6(4)
C6 C5 N1 117.5(4)
C10 C5 N1 119.6(4)
C5 C6 C7 117.5(4)
C5 C6 C11 121.0(4)
C7 C6 C11 121.5(4)
C8 C7 C6 120.8(5)
C8 C7 H7 119.6
C6 C7 H7 119.6
C9 C8 C7 120.6(5)
C9 C8 H8 119.7
C7 C8 H8 119.7
C8 C9 C10 121.4(5)
C8 C9 H9 119.3
C10 C9 H9 119.3
C9 C10 C5 117.1(4)
C9 C10 C14 120.5(4)
C5 C10 C14 122.4(4)
C12 C11 C6 113.6(4)
C12 C11 C13 110.8(5)
C6 C11 C13 112.3(4)
C12 C11 H11 106.5
C6 C11 H11 106.5
C13 C11 H11 106.5
C11 C12 H12A 109.5
C11 C12 H12B 109.5
H12A C12 H12B 109.5
C11 C12 H12C 109.5
H12A C12 H12C 109.5
H12B C12 H12C 109.5
C11 C13 H13A 109.5
C11 C13 H13B 109.5
H13A C13 H13B 109.5
C11 C13 H13C 109.5
H13A C13 H13C 109.5
H13B C13 H13C 109.5
C16 C14 C10 112.1(5)
C16 C14 C15 109.0(6)
C10 C14 C15 112.8(5)
C16 C14 H14 107.5
C10 C14 H14 107.5
C15 C14 H14 107.5
C14 C15 H15A 109.5
C14 C15 H15B 109.5
H15A C15 H15B 109.5
C14 C15 H15C 109.5
H15A C15 H15C 109.5
H15B C15 H15C 109.5
C14 C16 H16A 109.5
C14 C16 H16B 109.5
H16A C16 H16B 109.5
C14 C16 H16C 109.5
H16A C16 H16C 109.5
H16B C16 H16C 109.5
C18 C17 C22 123.0(4)
C18 C17 N2 117.6(4)
C22 C17 N2 119.3(4)
C19 C18 C17 117.0(4)
C19 C18 C23 121.8(4)
C17 C18 C23 121.2(4)
C20 C19 C18 121.0(5)
C20 C19 H19 119.5
C18 C19 H19 119.5
C21 C20 C19 120.7(5)
C21 C20 H20 119.6
C19 C20 H20 119.6
C20 C21 C22 122.2(5)
C20 C21 H21 118.9
C22 C21 H21 118.9
C21 C22 C17 116.0(5)
C21 C22 C26 121.1(4)
C17 C22 C26 122.8(4)
C25 C23 C18 114.5(5)
C25 C23 C24 112.6(5)
C18 C23 C24 110.1(5)
C25 C23 H23 106.4
C18 C23 H23 106.4
C24 C23 H23 106.4
C23 C24 H24A 109.5
C23 C24 H24B 109.5
H24A C24 H24B 109.5
C23 C24 H24C 109.5
H24A C24 H24C 109.5
H24B C24 H24C 109.5
C23 C25 H25A 109.5
C23 C25 H25B 109.5
H25A C25 H25B 109.5
C23 C25 H25C 109.5
H25A C25 H25C 109.5
H25B C25 H25C 109.5
C27 C26 C22 110.5(5)
C27 C26 C28 110.2(5)
C22 C26 C28 113.4(5)
C27 C26 H26 107.5
C22 C26 H26 107.5
C28 C26 H26 107.5
C26 C27 H27A 109.5
C26 C27 H27B 109.5
H27A C27 H27B 109.5
C26 C27 H27C 109.5
H27A C27 H27C 109.5
H27B C27 H27C 109.5
C26 C28 H28A 109.5
C26 C28 H28B 109.5
H28A C28 H28B 109.5
C26 C28 H28C 109.5
H28A C28 H28C 109.5
H28B C28 H28C 109.5
C30 C29 C34 118.9(5)
C30 C29 H29 120.6
C34 C29 H29 120.6
C29 C30 C31 121.0(6)
C29 C30 H30 119.5
C31 C30 H30 119.5
C30 C31 C32 121.7(6)
C30 C31 H31 119.1
C32 C31 H31 119.1
C31 C32 C33 116.9(5)
C31 C32 C35 118.9(5)
C33 C32 C35 124.2(4)
C34 C33 C32 120.8(5)
C34 C33 H33 119.6
C32 C33 H33 119.6
C29 C34 C33 120.6(6)
C29 C34 H34 119.7
C33 C34 H34 119.7
C36 C35 C32 124.1(4)
C36 C35 Ni1 69.1(2)
C32 C35 Ni1 113.1(3)
C36 C35 H35 114.1
C32 C35 H35 114.1
Ni1 C35 H35 114.1
C35 C36 C37 121.8(5)
C35 C36 Ni1 68.3(2)
C37 C36 Ni1 109.1(3)
C35 C36 H36 116.0
C37 C36 H36 116.0
Ni1 C36 H36 116.0
C38 C37 C36 126.1(5)
C38 C37 H37 116.9
C36 C37 H37 116.9
C37 C38 C39 127.8(5)
C37 C38 H38 116.1
C39 C38 H38 116.1
C40 C39 C44 116.9(5)
C40 C39 C38 124.2(5)
C44 C39 C38 118.9(5)
C39 C40 C41 121.7(6)
C39 C40 H40 119.1
C41 C40 H40 119.1
C42 C41 C40 120.5(7)
C42 C41 H41 119.8
C40 C41 H41 119.8
C41 C42 C43 119.7(6)
C41 C42 H42 120.2
C43 C42 H42 120.2
C42 C43 C44 120.1(6)
C42 C43 H43 120.0
C44 C43 H43 120.0
C43 C44 C39 121.1(7)
C43 C44 H44 119.4
C39 C44 H44 119.4

loop_
_geom_bond_atom_site_label_1
_geom_bond_atom_site_label_2
_geom_bond_distance
Ni1 N1 1.939(3)
Ni1 N2 1.942(4)
Ni1 C35 1.967(4)
Ni1 C36 1.978(4)
N1 C1 1.288(5)
N1 C5 1.442(5)
N2 C2 1.276(5)
N2 C17 1.448(5)
C1 C2 1.475(6)
C1 C3 1.503(6)
C2 C4 1.499(6)
C3 H3A 0.9600
C3 H3B 0.9600
C3 H3C 0.9600
C4 H4A 0.9600
C4 H4B 0.9600
C4 H4C 0.9600
C5 C6 1.391(6)
C5 C10 1.399(6)
C6 C7 1.399(6)
C6 C11 1.526(6)
C7 C8 1.371(7)
C7 H7 0.9300
C8 C9 1.368(8)
C8 H8 0.9300
C9 C10 1.394(6)
C9 H9 0.9300
C10 C14 1.507(7)
C11 C12 1.514(7)
C11 C13 1.527(7)
C11 H11 0.9800
C12 H12A 0.9600
C12 H12B 0.9600
C12 H12C 0.9600
C13 H13A 0.9600
C13 H13B 0.9600
C13 H13C 0.9600
C14 C16 1.485(8)
C14 C15 1.513(7)
C14 H14 0.9800
C15 H15A 0.9600
C15 H15B 0.9600
C15 H15C 0.9600
C16 H16A 0.9600
C16 H16B 0.9600
C16 H16C 0.9600
C17 C18 1.396(6)
C17 C22 1.406(6)
C18 C19 1.390(7)
C18 C23 1.523(6)
C19 C20 1.377(8)
C19 H19 0.9300
C20 C21 1.344(8)
C20 H20 0.9300
C21 C22 1.397(7)
C21 H21 0.9300
C22 C26 1.514(7)
C23 C25 1.520(8)
C23 C24 1.533(8)
C23 H23 0.9800
C24 H24A 0.9600
C24 H24B 0.9600
C24 H24C 0.9600
C25 H25A 0.9600
C25 H25B 0.9600
C25 H25C 0.9600
C26 C27 1.495(8)
C26 C28 1.515(7)
C26 H26 0.9800
C27 H27A 0.9600
C27 H27B 0.9600
C27 H27C 0.9600
C28 H28A 0.9600
C28 H28B 0.9600
C28 H28C 0.9600
C29 C30 1.363(8)
C29 C34 1.385(8)
C29 H29 0.9300
C30 C31 1.371(7)
C30 H30 0.9300
C31 C32 1.396(6)
C31 H31 0.9300
C32 C33 1.396(7)
C32 C35 1.485(6)
C33 C34 1.387(7)
C33 H33 0.9300
C34 H34 0.9300
C35 C36 1.434(6)
C35 H35 0.9800
C36 C37 1.455(6)
C36 H36 0.9800
C37 C38 1.336(6)
C37 H37 0.9300
C38 C39 1.460(7)
C38 H38 0.9300
C39 C40 1.376(8)
C39 C44 1.396(8)
C40 C41 1.385(8)
C40 H40 0.9300
C41 C42 1.361(9)
C41 H41 0.9300
C42 C43 1.363(10)
C42 H42 0.9300
C43 C44 1.394(8)
C43 H43 0.9300
C44 H44 0.9300
